data_2310028
loop_
_publ_author_name
'Kifune, Kouichi'
'Fujita, Tomoko'
'Kubota, Yoshiki'
'Yamada, Noboru'
'Matsunaga, Toshiyuki'

_publ_section_title
;
 Crystallization of the chalcogenide compound Sb~8~Te~3~
;
_journal_coeditor_code SO5052
_journal_issue 5
_journal_name_full 'Acta Crystallographica Section B'
_journal_page_first 381
_journal_page_last 385
_journal_paper_doi 10.1107/S0108768111033738
_journal_volume 67
_journal_year 2011
_chemical_formula_sum 'Sb8 Te3'
_chemical_formula_weight 1356.8
_space_group_ssg_name R-3m(00\g)
_symmetry_cell_setting trigonal
_cell_angle_alpha 90
_cell_angle_beta 90
_cell_angle_gamma 120
_cell_formula_units_Z 1
_cell_length_a 4.3134
_cell_length_b 4.3134
_cell_length_c 5.8658
_cell_measurement_temperature 831
_cell_modulation_dimension 1
_cell_volume 94.514
_computing_publication_material 'Jana2000 (Petricek, Dusek & Palatinus, 2000)'
_computing_structure_refinement 'Jana2000 (Petricek, Dusek & Palatinus, 2000)'
_diffrn_ambient_temperature 831
_diffrn_measurement_device_type 'Debye-Scherrer camera'
_diffrn_radiation_monochromator 'Si 111'
_diffrn_radiation_type synchrotron
_diffrn_radiation_wavelength 0.4209
_exptl_absorpt_coefficient_mu 18.433
_exptl_absorpt_process_details '(Jana2000; Petricek, Dusek & Palatinus, 2000)'
_exptl_crystal_colour black
_exptl_crystal_density_diffrn 23.8306
_exptl_crystal_F_000 1846
_pd_meas_2theta_range_inc 0.01
_pd_meas_2theta_range_max 39.000
_pd_meas_2theta_range_min 1.200
_pd_meas_number_of_points 3781
_pd_meas_scan_method fixed
_pd_proc_2theta_range_inc 0.01
_pd_proc_2theta_range_max 39
_pd_proc_2theta_range_min 1.2
_pd_proc_ls_background_function '36 Legendre polynoms'
_pd_proc_ls_pref_orient_corr 'March & Dollase'
_pd_proc_ls_profile_function Pseudo-Voigt
_pd_proc_ls_prof_R_factor 0.0320
_pd_proc_ls_prof_wR_expected 0.0243
_pd_proc_ls_prof_wR_factor 0.0457
_pd_spec_mounting 'sealed quartz capillary tube'
_pd_spec_mount_mode transmission
_pd_spec_shape cylinder
_pd_spec_size_axial 3.0
_pd_spec_size_equat 0.3
_refine_ls_extinction_method none
_refine_ls_number_constraints 0
_refine_ls_number_parameters 51
_refine_ls_number_restraints 0
_refine_ls_R_factor_all 0.0621
_refine_ls_R_factor_gt 0.0560
_refine_ls_shift/su_max 0.4812
_refine_ls_shift/su_mean 0.0224
_refine_ls_weighting_scheme sigma
_refine_ls_wR_factor_gt 0.0257
_refine_ls_wR_factor_ref 0.0260
_cod_data_source_file so5052.cif
_cod_data_source_block (I)
_cod_original_cell_volume 94.51228
_cod_database_code 2310028

loop_
_space_group_symop_ssg_id
_space_group_symop_ssg_operation_algebraic
1 x1,x2,x3,x4
2 -x2,x1-x2,x3,x4
3 -x2,-x1,x3,x4
4 -x1+x2,-x1,x3,x4
5 x1,x1-x2,x3,x4
6 -x1+x2,x2,x3,x4
7 -x1,-x2,-x3,-x4
8 x2,-x1+x2,-x3,-x4
9 x2,x1,-x3,-x4
10 x1-x2,x1,-x3,-x4
11 -x1,-x1+x2,-x3,-x4
12 x1-x2,-x2,-x3,-x4
13 2/3+x1,1/3+x2,1/3+x3,x4
14 2/3-x2,1/3+x1-x2,1/3+x3,x4
15 2/3-x2,1/3-x1,1/3+x3,x4
16 2/3-x1+x2,1/3-x1,1/3+x3,x4
17 2/3+x1,1/3+x1-x2,1/3+x3,x4
18 2/3-x1+x2,1/3+x2,1/3+x3,x4
19 2/3-x1,1/3-x2,1/3-x3,-x4
20 2/3+x2,1/3-x1+x2,1/3-x3,-x4
21 2/3+x2,1/3+x1,1/3-x3,-x4
22 2/3+x1-x2,1/3+x1,1/3-x3,-x4
23 2/3-x1,1/3-x1+x2,1/3-x3,-x4
24 2/3+x1-x2,1/3-x2,1/3-x3,-x4
25 1/3+x1,2/3+x2,2/3+x3,x4
26 1/3-x2,2/3+x1-x2,2/3+x3,x4
27 1/3-x2,2/3-x1,2/3+x3,x4
28 1/3-x1+x2,2/3-x1,2/3+x3,x4
29 1/3+x1,2/3+x1-x2,2/3+x3,x4
30 1/3-x1+x2,2/3+x2,2/3+x3,x4
31 1/3-x1,2/3-x2,2/3-x3,-x4
32 1/3+x2,2/3-x1+x2,2/3-x3,-x4
33 1/3+x2,2/3+x1,2/3-x3,-x4
34 1/3+x1-x2,2/3+x1,2/3-x3,-x4
35 1/3-x1,2/3-x1+x2,2/3-x3,-x4
36 1/3+x1-x2,2/3-x2,2/3-x3,-x4

loop_
_atom_site_type_symbol
_atom_site_label
_atom_site_fract_x
_atom_site_fract_y
_atom_site_fract_z
_atom_site_U_iso_or_equiv
_atom_site_adp_type
_atom_site_calc_flag
_atom_site_occupancy
_atom_site_symmetry_multiplicity
Sb Sb1 0 0 0 0.0551(4) Uiso d 0.724 3
Te Te1 0 0 0 0.0294(5) Uiso d 0.276 3

loop_
_atom_site_displace_Fourier_atom_site_label
_atom_site_displace_Fourier_axis
_atom_site_displace_Fourier_wave_vector_seq_id
_atom_site_displace_Fourier_param_cos
_atom_site_displace_Fourier_param_sin
Sb1 x 1 0 0
Sb1 y 1 0 0
Sb1 z 1 0 -0.0427(3)
Te1 x 1 0 0
Te1 y 1 0 0
Te1 z 1 0 -0.0327(16)

loop_
_atom_site_Fourier_wave_vector_seq_id
_atom_site_Fourier_wave_vector_x
_atom_site_Fourier_wave_vector_z
1 0.00000 1.63774

loop_
_atom_site_occ_special_func_atom_site_label
_atom_site_occ_special_func_crenel_c
_atom_site_occ_special_func_crenel_w
Sb1 0.5 0.727
Te1 0 0.273

loop_
_atom_type_symbol
_atom_type_scat_dispersion_real
_atom_type_scat_dispersion_imag
_atom_type_scat_source
Sb -0.563 1.571 'International Tables Vol C Tables  4.2.6.8 and 6.1.1.1'
Te -0.498 1.702 'International Tables Vol C Tables  4.2.6.8 and 6.1.1.1'

loop_
_cell_wave_vector_seq_id
_cell_wave_vector_x
_cell_wave_vector_y
_cell_wave_vector_z
1 0.00000 0.00000 1.63774

loop_
_geom_bond_atom_site_label_1
_geom_bond_atom_site_label_2
_geom_bond_site_symmetry_2
_geom_bond_publ_flag
_geom_bond_distance_max
_geom_bond_distance_min
_geom_bond_distance_av
Sb1 Sb1 13_445 yes 3.4938(17) 2.8867(12) 3.1402(12)
Sb1 Sb1 13_455 yes 3.4938(17) 2.8867(12) 3.1402(12)
Sb1 Sb1 13_555 yes 3.4938(17) 2.8867(12) 3.1402(12)
Sb1 Sb1 25_444 yes 3.4938(17) 2.8867(12) 3.1402(12)
Sb1 Sb1 25_544 yes 3.4938(17) 2.8867(12) 3.1402(12)
Sb1 Sb1 25_554 yes 3.4938(17) 2.8867(12) 3.1402(12)
